data_2241213
loop_
_publ_author_name
'Rodrigues, Vinola Z.'
'Preema, C. P.'
'Naveen, S.'
'Lokanath, N. K.'
'Suchetan, P. A.'

_publ_section_title
;
 Crystal structures of
 4-methoxy-<i>N</i>-(4-methylphenyl)benzenesulfonamide and
 <i>N</i>-(4-fluorophenyl)-4-methoxybenzenesulfonamide
;
_journal_coeditor_code CV5497
_journal_issue 11
_journal_name_full 'Acta Crystallographica Section E'
_journal_page_first 1388
_journal_page_last 1391
_journal_paper_doi 10.1107/S2056989015019787
_journal_volume 71
_journal_year 2015
_chemical_formula_iupac 'C13 H12 F N O3 S'
_chemical_formula_moiety 'C13 H12 F N O3 S'
_chemical_formula_sum 'C13 H12 F N O3 S'
_chemical_formula_weight 281.30
_chemical_name_systematic
;
<i>N</i>-(4-Fluorophenyl)-4-methoxybenzenesulfonamide
;
_space_group_IT_number 33
_symmetry_cell_setting orthorhombic
_symmetry_space_group_name_Hall 'P 2c -2n'
_symmetry_space_group_name_H-M 'P n a 21'
_atom_sites_solution_hydrogens geom
_atom_sites_solution_primary direct
_atom_sites_solution_secondary difmap
_audit_creation_method SHELXL-97
_cell_angle_alpha 90.00
_cell_angle_beta 90.00
_cell_angle_gamma 90.00
_cell_formula_units_Z 4
_cell_length_a 20.2188(13)
_cell_length_b 12.1199(8)
_cell_length_c 5.1770(3)
_cell_measurement_reflns_used 143
_cell_measurement_temperature 296(2)
_cell_measurement_theta_max 64.1
_cell_measurement_theta_min 4.3
_cell_volume 1268.62(14)
_computing_cell_refinement
;
APEX2 and SAINT-Plus (Bruker, 2009)
;
_computing_data_collection
;
APEX2 (Bruker, 2009)
;
_computing_data_reduction
;
SAINT-Plus and XPREP (Bruker, 2009)
;
_computing_molecular_graphics
;
Mercury (Macrae <i>et al.</i>,  2008)
;
_computing_publication_material
;
SHELXL97 (Sheldrick, 2008)
;
_computing_structure_refinement
;
SHELXL97 (Sheldrick, 2008)
;
_computing_structure_solution
;
SHELXS97 (Sheldrick, 2008)
;
_diffrn_ambient_temperature 296(2)
_diffrn_measured_fraction_theta_full 0.986
_diffrn_measured_fraction_theta_max 0.986
_diffrn_measurement_device_type 'Bruker APEXII'
_diffrn_measurement_method 'phi and \f scans'
_diffrn_radiation_monochromator graphite
_diffrn_radiation_source 'fine-focus sealed tube'
_diffrn_radiation_type CuK\a
_diffrn_radiation_wavelength 1.54178
_diffrn_reflns_av_R_equivalents 0.0372
_diffrn_reflns_av_sigmaI/netI 0.0470
_diffrn_reflns_limit_h_max 23
_diffrn_reflns_limit_h_min -22
_diffrn_reflns_limit_k_max 14
_diffrn_reflns_limit_k_min -13
_diffrn_reflns_limit_l_max 5
_diffrn_reflns_limit_l_min -5
_diffrn_reflns_number 5438
_diffrn_reflns_theta_full 64.05
_diffrn_reflns_theta_max 64.05
_diffrn_reflns_theta_min 4.25
_diffrn_standards_decay_% 0.1
_diffrn_standards_interval_count 1
_diffrn_standards_interval_time 0.5
_diffrn_standards_number 1
_exptl_absorpt_coefficient_mu 2.437
_exptl_absorpt_correction_T_max 0.585
_exptl_absorpt_correction_T_min 0.481
_exptl_absorpt_correction_type multi-scan
_exptl_absorpt_process_details
;
(SADABS; Bruker, 2009)
;
_exptl_crystal_colour colourless
_exptl_crystal_density_diffrn 1.473
_exptl_crystal_density_method 'not measured'
_exptl_crystal_description Prism
_exptl_crystal_F_000 584
_exptl_crystal_size_max 0.32
_exptl_crystal_size_mid 0.27
_exptl_crystal_size_min 0.22
_refine_diff_density_max 0.296
_refine_diff_density_min -0.347
_refine_ls_abs_structure_details
;
Flack (1983), 973 Friedel pairs
;
_refine_ls_abs_structure_Flack 0.08(2)
_refine_ls_extinction_method none
_refine_ls_goodness_of_fit_ref 1.094
_refine_ls_hydrogen_treatment mixed
_refine_ls_matrix_type full
_refine_ls_number_parameters 177
_refine_ls_number_reflns 1830
_refine_ls_number_restraints 2
_refine_ls_restrained_S_all 1.093
_refine_ls_R_factor_all 0.0343
_refine_ls_R_factor_gt 0.0337
_refine_ls_shift/su_max 0.001
_refine_ls_shift/su_mean 0.000
_refine_ls_structure_factor_coef Fsqd
_refine_ls_weighting_details 'calc w=1/[\s^2^(Fo^2^)+(0.0719P)^2^+0.0000P] where P=(Fo^2^+2Fc^2^)/3'
_refine_ls_weighting_scheme calc
_refine_ls_wR_factor_gt 0.0996
_refine_ls_wR_factor_ref 0.1002
_reflns_number_gt 1784
_reflns_number_total 1830
_reflns_threshold_expression I>2\s(I)
_cod_data_source_file cv5497sup1.cif
_cod_data_source_block II
_cod_database_code 2241213

loop_
_symmetry_equiv_pos_as_xyz
'x, y, z'
'-x, -y, z+1/2'
'x+1/2, -y+1/2, z'
'-x+1/2, y+1/2, z+1/2'

loop_
_atom_site_type_symbol
_atom_site_label
_atom_site_fract_x
_atom_site_fract_y
_atom_site_fract_z
_atom_site_U_iso_or_equiv
_atom_site_adp_type
_atom_site_calc_flag
_atom_site_refinement_flags
_atom_site_occupancy
_atom_site_symmetry_multiplicity
S S1 0.77164(2) 0.42206(4) 0.40154(13) 0.0172(2) Uani d . 1 1
F F1 0.96703(8) -0.00461(12) 0.4446(3) 0.0328(4) Uani d . 1 1
O O1 0.75213(8) 0.53031(14) 0.4790(4) 0.0229(4) Uani d . 1 1
O O2 0.79392(9) 0.40209(15) 0.1426(4) 0.0234(4) Uani d . 1 1
O O3 0.56267(8) 0.10112(16) 0.6458(4) 0.0289(5) Uani d . 1 1
N N1 0.83314(9) 0.38833(18) 0.5945(4) 0.0179(5) Uani d D 1 1
C C10 0.93385(12) 0.0915(2) 0.4822(6) 0.0245(6) Uani d . 1 1
C C6 0.70105(11) 0.2317(2) 0.3318(5) 0.0224(6) Uani d . 1 1
H H6 0.7303 0.2162 0.1979 0.027 Uiso calc R 1 1
C C8 0.85326(11) 0.1947(2) 0.7108(5) 0.0229(6) Uani d . 1 1
H H8 0.8215 0.2003 0.8401 0.028 Uiso calc R 1 1
C C7 0.86643(11) 0.2844(2) 0.5534(5) 0.0181(5) Uani d . 1 1
C C4 0.60893(10) 0.1812(2) 0.5970(6) 0.0216(6) Uani d . 1 1
C C2 0.66316(11) 0.3540(2) 0.6686(6) 0.0221(5) Uani d . 1 1
H H2 0.6672 0.4199 0.7591 0.027 Uiso calc R 1 1
C C5 0.65224(10) 0.15819(19) 0.3967(6) 0.0234(5) Uani d . 1 1
H H5 0.6482 0.0924 0.3056 0.028 Uiso calc R 1 1
C C11 0.94793(12) 0.1792(2) 0.3219(6) 0.0277(6) Uani d . 1 1
H H11 0.9794 0.1731 0.1917 0.033 Uiso calc R 1 1
C C12 0.91355(11) 0.2773(2) 0.3611(5) 0.0240(6) Uani d . 1 1
H H12 0.9224 0.3382 0.2575 0.029 Uiso calc R 1 1
C C3 0.61372(11) 0.2795(2) 0.7337(5) 0.0234(6) Uani d . 1 1
H H3 0.5843 0.2952 0.8667 0.028 Uiso calc R 1 1
C C1 0.70619(12) 0.3303(2) 0.4696(5) 0.0186(5) Uani d . 1 1
C C13 0.51905(13) 0.1183(2) 0.8577(6) 0.0330(7) Uani d . 1 1
H H13A 0.5443 0.1268 1.0134 0.049 Uiso calc R 1 1
H H13B 0.4901 0.0560 0.8745 0.049 Uiso calc R 1 1
H H13C 0.4933 0.1837 0.8281 0.049 Uiso calc R 1 1
C C9 0.88759(13) 0.0962(2) 0.6755(6) 0.0261(6) Uani d . 1 1
H H9 0.8794 0.0353 0.7801 0.031 Uiso calc R 1 1
H H1 0.8245(14) 0.399(2) 0.763(2) 0.023(8) Uiso d D 1 1

loop_
_atom_site_aniso_label
_atom_site_aniso_U_11
_atom_site_aniso_U_22
_atom_site_aniso_U_33
_atom_site_aniso_U_12
_atom_site_aniso_U_13
_atom_site_aniso_U_23
S1 0.0222(3) 0.0161(3) 0.0134(3) -0.0004(2) -0.0004(2) -0.0003(2)
F1 0.0403(8) 0.0248(8) 0.0333(10) 0.0127(6) 0.0008(8) -0.0014(8)
O1 0.0286(8) 0.0160(9) 0.0241(10) 0.0003(7) -0.0029(7) -0.0009(7)
O2 0.0280(9) 0.0249(10) 0.0172(10) -0.0017(8) 0.0010(8) -0.0009(8)
O3 0.0258(9) 0.0260(10) 0.0349(13) -0.0065(8) 0.0066(9) -0.0040(9)
N1 0.0228(9) 0.0193(11) 0.0117(11) -0.0006(8) 0.0019(9) -0.0019(9)
C10 0.0262(12) 0.0222(14) 0.0251(15) 0.0056(11) -0.0031(11) -0.0029(11)
C6 0.0239(11) 0.0208(13) 0.0225(15) 0.0030(10) 0.0038(10) -0.0064(11)
C8 0.0221(10) 0.0265(15) 0.0202(14) 0.0010(10) 0.0050(10) 0.0016(11)
C7 0.0202(11) 0.0186(13) 0.0155(13) -0.0019(10) -0.0016(9) -0.0015(10)
C4 0.0201(11) 0.0181(13) 0.0265(14) -0.0009(9) -0.0039(11) 0.0023(11)
C2 0.0268(12) 0.0202(13) 0.0193(13) -0.0003(10) -0.0019(10) -0.0052(11)
C5 0.0258(11) 0.0183(12) 0.0261(14) -0.0003(9) -0.0027(11) -0.0081(13)
C11 0.0279(11) 0.0306(15) 0.0246(17) 0.0054(12) 0.0065(11) -0.0005(12)
C12 0.0275(11) 0.0227(12) 0.0218(14) 0.0003(10) 0.0065(11) 0.0023(11)
C3 0.0234(11) 0.0268(14) 0.0201(14) -0.0002(11) 0.0034(10) -0.0032(11)
C1 0.0212(11) 0.0182(12) 0.0162(12) 0.0018(10) -0.0026(9) -0.0010(10)
C13 0.0272(12) 0.0401(15) 0.0316(17) -0.0092(12) 0.0027(12) 0.0013(14)
C9 0.0316(13) 0.0208(14) 0.0260(16) -0.0008(11) -0.0004(12) 0.0050(12)

loop_
_atom_type_symbol
_atom_type_description
_atom_type_scat_dispersion_real
_atom_type_scat_dispersion_imag
_atom_type_scat_source
C C 0.0181 0.0091 'International Tables Vol C Tables 4.2.6.8 and 6.1.1.4'
H H 0.0000 0.0000 'International Tables Vol C Tables 4.2.6.8 and 6.1.1.4'
N N 0.0311 0.0180 'International Tables Vol C Tables 4.2.6.8 and 6.1.1.4'
O O 0.0492 0.0322 'International Tables Vol C Tables 4.2.6.8 and 6.1.1.4'
F F 0.0727 0.0534 'International Tables Vol C Tables 4.2.6.8 and 6.1.1.4'
S S 0.3331 0.5567 'International Tables Vol C Tables 4.2.6.8 and 6.1.1.4'

loop_
_geom_angle_atom_site_label_1
_geom_angle_atom_site_label_2
_geom_angle_atom_site_label_3
_geom_angle
O1 S1 O2 120.28(11)
O1 S1 N1 105.44(11)
O2 S1 N1 106.74(11)
O1 S1 C1 108.44(11)
O2 S1 C1 108.41(11)
N1 S1 C1 106.77(11)
C4 O3 C13 117.5(2)
C7 N1 S1 118.62(16)
C7 N1 H1 111.3(19)
S1 N1 H1 113.8(19)
F1 C10 C9 118.5(2)
F1 C10 C11 118.3(2)
C9 C10 C11 123.3(2)
C5 C6 C1 119.0(2)
C5 C6 H6 120.5
C1 C6 H6 120.5
C7 C8 C9 120.0(2)
C7 C8 H8 120.0
C9 C8 H8 120.0
C12 C7 C8 120.5(2)
C12 C7 N1 118.9(2)
C8 C7 N1 120.5(2)
O3 C4 C5 115.2(2)
O3 C4 C3 124.1(2)
C5 C4 C3 120.7(2)
C1 C2 C3 120.0(2)
C1 C2 H2 120.0
C3 C2 H2 120.0
C6 C5 C4 120.5(2)
C6 C5 H5 119.8
C4 C5 H5 119.8
C10 C11 C12 117.9(2)
C10 C11 H11 121.1
C12 C11 H11 121.1
C7 C12 C11 120.2(2)
C7 C12 H12 119.9
C11 C12 H12 119.9
C2 C3 C4 118.9(2)
C2 C3 H3 120.5
C4 C3 H3 120.5
C2 C1 C6 120.9(2)
C2 C1 S1 119.40(19)
C6 C1 S1 119.56(19)
O3 C13 H13A 109.5
O3 C13 H13B 109.5
H13A C13 H13B 109.5
O3 C13 H13C 109.5
H13A C13 H13C 109.5
H13B C13 H13C 109.5
C10 C9 C8 118.1(3)
C10 C9 H9 121.0
C8 C9 H9 121.0

loop_
_geom_bond_atom_site_label_1
_geom_bond_atom_site_label_2
_geom_bond_distance
S1 O1 1.4275(18)
S1 O2 1.435(2)
S1 N1 1.647(2)
S1 C1 1.764(2)
F1 C10 1.358(3)
O3 C4 1.371(3)
O3 C13 1.423(3)
N1 C7 1.444(3)
N1 H1 0.898(10)
C10 C9 1.371(4)
C10 C11 1.378(4)
C6 C5 1.372(3)
C6 C1 1.395(3)
C6 H6 0.9300
C8 C7 1.385(4)
C8 C9 1.394(4)
C8 H8 0.9300
C7 C12 1.380(3)
C4 C5 1.385(4)
C4 C3 1.390(4)
C2 C1 1.378(4)
C2 C3 1.388(4)
C2 H2 0.9300
C5 H5 0.9300
C11 C12 1.392(4)
C11 H11 0.9300
C12 H12 0.9300
C3 H3 0.9300
C13 H13A 0.9600
C13 H13B 0.9600
C13 H13C 0.9600
C9 H9 0.9300

loop_
_geom_hbond_atom_site_label_D
_geom_hbond_atom_site_label_H
_geom_hbond_atom_site_label_A
_geom_hbond_site_symmetry_A
_geom_hbond_distance_DH
_geom_hbond_distance_HA
_geom_hbond_distance_DA
_geom_hbond_angle_DHA
N1 H1 O2 1_556 0.899(12) 2.061(13) 2.951(3) 171(3)
C6 H6 O1 4_644 0.93 2.55 3.192(3) 127
C13 H13B O3 2_655 0.96 2.60 3.468(3) 151

loop_
_geom_torsion_atom_site_label_1
_geom_torsion_atom_site_label_2
_geom_torsion_atom_site_label_3
_geom_torsion_atom_site_label_4
_geom_torsion
O1 S1 N1 C7 -176.37(18)
O2 S1 N1 C7 -47.4(2)
C1 S1 N1 C7 68.4(2)
C9 C8 C7 C12 -0.1(4)
C9 C8 C7 N1 -177.5(2)
S1 N1 C7 C12 80.1(3)
S1 N1 C7 C8 -102.5(2)
C13 O3 C4 C5 177.0(2)
C13 O3 C4 C3 -3.0(4)
C1 C6 C5 C4 -0.3(4)
O3 C4 C5 C6 -179.4(2)
C3 C4 C5 C6 0.7(4)
F1 C10 C11 C12 179.8(2)
C9 C10 C11 C12 0.5(4)
C8 C7 C12 C11 0.6(4)
N1 C7 C12 C11 178.0(2)
C10 C11 C12 C7 -0.8(4)
C1 C2 C3 C4 0.5(4)
O3 C4 C3 C2 179.3(2)
C5 C4 C3 C2 -0.8(4)
C3 C2 C1 C6 -0.2(4)
C3 C2 C1 S1 -176.4(2)
C5 C6 C1 C2 0.1(4)
C5 C6 C1 S1 176.26(19)
O1 S1 C1 C2 -27.8(2)
O2 S1 C1 C2 -159.9(2)
N1 S1 C1 C2 85.4(2)
O1 S1 C1 C6 156.0(2)
O2 S1 C1 C6 23.8(2)
N1 S1 C1 C6 -90.8(2)
F1 C10 C9 C8 -179.3(2)
C11 C10 C9 C8 0.0(4)
C7 C8 C9 C10 -0.2(4)

_cod_database_fobs_code 2241213
